data_4112264
loop_
_publ_author_name
'Shinji Nomura'
'Takahito Itoh'
'Hirofumi Nakasho'
'Takahiro Uno'
'Masataka Kubo'
'Kazuki Sada'
'Katsunari Inoue'
'Mikiji Miyata'

_publ_section_title
;
 Crystal Structures and Topochemical Polymerizations of
 7,7,8,8-Tetrakis(alkoxycarbonyl)quinodimethanes
;
_journal_name_full 'Journal of the American Chemical Society'
_journal_page_first 2035
_journal_page_last 2041
_journal_paper_doi 10.1021/ja0386086
_journal_volume 126
_journal_year 2004
_chemical_formula_moiety 'C20 H20 Br4 O8 '
_chemical_formula_sum 'C20 H20 Br4 O8'
_chemical_formula_weight 707.99
_space_group_IT_number 2
_symmetry_cell_setting triclinic
_symmetry_Int_Tables_number 2
_symmetry_space_group_name_Hall '-P 1'
_symmetry_space_group_name_H-M 'P -1'
_cell_angle_alpha 102.295(3)
_cell_angle_beta 97.575(3)
_cell_angle_gamma 106.277(6)
_cell_formula_units_Z 1
_cell_length_a 6.9884(8)
_cell_length_b 7.7551(6)
_cell_length_c 12.177(1)
_cell_measurement_reflns_used 1460
_cell_measurement_temperature 193.2
_cell_measurement_theta_max 66.8
_cell_measurement_theta_min 7.6
_cell_volume 605.92(10)
_computing_cell_refinement PROCESS-AUTO
_computing_data_collection PROCESS-AUTO
_computing_data_reduction 'teXsan Ver. 1.10'
_computing_publication_material 'teXsan Ver. 1.10'
_computing_structure_refinement 'teXsan Ver. 1.10'
_computing_structure_solution SIR88
_diffrn_measured_fraction_theta_full 0.9360
_diffrn_measured_fraction_theta_max 0.9360
_diffrn_measurement_device_type 'Rigaku RAXIS-RAPID Imaging Plate'
_diffrn_measurement_method \w
_diffrn_radiation_type 'Cu K\a'
_diffrn_radiation_wavelength 1.5418
_diffrn_reflns_av_R_equivalents 0.151
_diffrn_reflns_limit_h_max 8
_diffrn_reflns_limit_h_min -8
_diffrn_reflns_limit_k_max 9
_diffrn_reflns_limit_k_min -9
_diffrn_reflns_limit_l_max 14
_diffrn_reflns_limit_l_min -14
_diffrn_reflns_number 5580
_diffrn_reflns_theta_full 68.21
_diffrn_reflns_theta_max 68.21
_exptl_absorpt_coefficient_mu 8.497
_exptl_absorpt_correction_T_max 0.204
_exptl_absorpt_correction_T_min 0.024
_exptl_absorpt_correction_type integration
_exptl_absorpt_process_details '(Higashi, 1999)'
_exptl_crystal_colour colorless
_exptl_crystal_density_diffrn 1.940
_exptl_crystal_description prism
_exptl_crystal_size_max 0.500
_exptl_crystal_size_mid 0.300
_exptl_crystal_size_min 0.300
_refine_diff_density_max 4.99
_refine_diff_density_min -3.70
_refine_ls_extinction_method none
_refine_ls_goodness_of_fit_ref 1.754
_refine_ls_hydrogen_treatment noref
_refine_ls_number_parameters 145
_refine_ls_number_reflns 2063
_refine_ls_R_factor_gt 0.1034
_refine_ls_shift/su_max 0.0031
_refine_ls_structure_factor_coef Fsqd
_refine_ls_weighting_details 'w = 1/[\s^2^(Fo^2^) + (0.20000(Max(Fo^2^,0) + 2Fc^2^)/3)^2^]'
_refine_ls_weighting_scheme calc
_refine_ls_wR_factor_ref 0.3566
_reflns_number_gt 1871
_reflns_number_total 2063
_reflns_threshold_expression F^2^>2.0\s(F^2^)
_cod_data_source_file ja0386086si20030919_042014.cif
_cod_data_source_block 1f-A
_cod_original_sg_symbol_H-M 'P -1 '
_cod_original_formula_sum 'C20 H20 Br4 O8 '
_cod_database_code 4112264

loop_
_symmetry_equiv_pos_as_xyz
x,y,z
-x,-y,-z

loop_
_atom_site_label
_atom_site_type_symbol
_atom_site_fract_x
_atom_site_fract_y
_atom_site_fract_z
_atom_site_U_iso_or_equiv
_atom_site_adp_type
_atom_site_occupancy
_atom_site_calc_flag
Br(1) Br 0.0910(3) 0.1464(3) 0.1268(1) 0.0681(6) Uani 1.00 d
Br(2) Br 0.2386(2) -0.4917(2) -0.12253(9) 0.0349(4) Uani 1.00 d
O(1) O 0.4880(9) -0.1215(8) 0.1916(5) 0.020(2) Uani 1.00 d
O(2) O 0.3747(9) -0.2507(8) 0.3306(6) 0.023(2) Uani 1.00 d
O(5) O 0.4099(9) 0.1921(7) 0.3496(5) 0.020(2) Uani 1.00 d
O(6) O 0.7366(9) 0.3751(8) 0.4170(6) 0.024(2) Uani 1.00 d
C(1) C 0.818(1) 0.024(1) 0.4435(7) 0.012(2) Uani 1.00 d
C(2) C 0.651(1) 0.043(1) 0.3822(7) 0.013(2) Uani 1.00 d
C(3) C 0.608(1) 0.222(1) 0.3891(7) 0.015(2) Uani 1.00 d
C(4) C 0.489(1) -0.125(1) 0.3017(7) 0.011(2) Uani 1.00 d
C(8) C 0.974(1) 0.179(1) 0.5260(7) 0.014(2) Uani 1.00 d
C(9) C 0.855(1) -0.155(1) 0.4217(8) 0.017(2) Uani 1.00 d
C(11) C 0.360(1) 0.355(1) 0.3386(9) 0.026(2) Uani 1.00 d
C(12) C 0.137(1) 0.295(1) 0.2823(8) 0.022(2) Uani 1.00 d
C(13) C 0.341(1) -0.276(1) 0.1067(8) 0.024(2) Uani 1.00 d
C(14) C 0.398(2) -0.263(1) -0.0075(9) 0.030(3) Uani 1.00 d
H(1) H 0.3833 0.4379 0.4121 0.0297 Uiso 1.00 calc
H(2) H 0.4406 0.4161 0.2923 0.0297 Uiso 1.00 calc
H(3) H 0.0994 0.4042 0.2813 0.0262 Uiso 1.00 calc
H(4) H 0.0593 0.2263 0.3252 0.0262 Uiso 1.00 calc
H(5) H 0.3429 -0.3918 0.1222 0.0296 Uiso 1.00 calc
H(6) H 0.2063 -0.2683 0.1068 0.0296 Uiso 1.00 calc
H(7) H 0.5389 -0.2498 -0.0005 0.0357 Uiso 1.00 calc
H(8) H 0.3710 -0.1608 -0.0270 0.0357 Uiso 1.00 calc
H(9) H 0.9791 0.3323 0.5284 0.0638 Uiso 1.00 calc
H(10) H 0.7212 -0.2775 0.3498 0.0638 Uiso 1.00 calc

loop_
_atom_site_aniso_label
_atom_site_aniso_U_11
_atom_site_aniso_U_22
_atom_site_aniso_U_33
_atom_site_aniso_U_12
_atom_site_aniso_U_13
_atom_site_aniso_U_23
Br(1) 0.071(1) 0.079(1) 0.034(1) 0.0402(9) -0.0226(8) -0.0284(9)
Br(2) 0.0385(8) 0.0376(9) 0.0161(9) 0.0090(6) -0.0024(6) -0.0102(6)
O(1) 0.025(3) 0.014(3) 0.011(3) -0.006(2) 0.001(3) -0.003(3)
O(2) 0.026(3) 0.011(3) 0.025(4) -0.005(2) 0.002(3) 0.004(3)
O(5) 0.020(3) 0.007(3) 0.025(4) 0.002(2) -0.005(3) -0.003(2)
O(6) 0.020(3) 0.005(3) 0.037(4) -0.002(2) -0.006(3) 0.000(3)
C(1) 0.018(4) 0.008(3) 0.007(4) 0.003(3) 0.005(3) -0.005(3)
C(2) 0.014(3) 0.003(3) 0.015(4) -0.004(3) -0.001(3) -0.001(3)
C(3) 0.026(4) 0.013(4) 0.006(4) 0.010(3) 0.002(3) -0.001(3)
C(4) 0.017(4) 0.007(3) 0.008(4) 0.003(3) 0.004(3) -0.005(3)
C(8) 0.023(4) 0.007(3) 0.007(4) 0.002(3) 0.002(3) -0.005(3)
C(9) 0.021(4) 0.008(3) 0.017(4) 0.005(3) -0.001(3) -0.002(3)
C(11) 0.030(5) 0.013(4) 0.029(6) 0.010(4) -0.010(4) -0.003(4)
C(12) 0.022(4) 0.030(5) 0.015(5) 0.012(4) 0.005(4) -0.001(4)
C(13) 0.022(4) 0.019(4) 0.015(5) -0.008(3) -0.003(4) -0.003(4)
C(14) 0.030(5) 0.022(4) 0.027(6) -0.001(4) 0.003(4) -0.001(4)

loop_
_atom_type_symbol
_atom_type_description
_atom_type_scat_dispersion_real
_atom_type_scat_dispersion_imag
_atom_type_scat_source
C C 0.018 0.009
;International Tables for Crystallography
(1992, Vol. C, Tables 4.2.6.8 and 6.1.1.1)
;
H H 0.000 0.000
;International Tables for Crystallography
(1992, Vol. C, Table 6.1.1.2)
;
Br Br -0.676 1.280
;International Tables for Crystallography
(1992, Vol. C, Tables 4.2.6.8 and 6.1.1.1)
;
O O 0.049 0.032
;International Tables for Crystallography
(1992, Vol. C, Tables 4.2.6.8 and 6.1.1.1)
;

loop_
_geom_angle_atom_site_label_1
_geom_angle_atom_site_label_2
_geom_angle_atom_site_label_3
_geom_angle
_geom_angle_site_symmetry_2
_geom_angle_site_symmetry_3
_geom_angle_publ_flag
C(4) O(1) C(13) 116.1(6) 1_555 1_555 yes
C(3) O(5) C(11) 114.6(6) 1_555 1_555 yes
C(2) C(1) C(8) 123.1(7) 1_555 1_555 yes
C(2) C(1) C(9) 120.3(7) 1_555 1_555 yes
C(8) C(1) C(9) 116.5(7) 1_555 1_555 yes
C(1) C(2) C(3) 125.0(7) 1_555 1_555 yes
C(1) C(2) C(4) 120.6(7) 1_555 1_555 yes
C(3) C(2) C(4) 114.4(7) 1_555 1_555 yes
O(5) C(3) O(6) 123.7(7) 1_555 1_555 yes
O(5) C(3) C(2) 111.0(7) 1_555 1_555 yes
O(6) C(3) C(2) 124.9(7) 1_555 1_555 yes
O(1) C(4) O(2) 123.4(7) 1_555 1_555 yes
O(1) C(4) C(2) 111.0(6) 1_555 1_555 yes
O(2) C(4) C(2) 125.5(7) 1_555 1_555 yes
C(1) C(8) C(9) 120.8(8) 1_555 2_756 yes
C(1) C(9) C(8) 122.6(8) 1_555 2_756 yes
O(5) C(11) C(12) 107.9(7) 1_555 1_555 yes
Br(1) C(12) C(11) 110.3(6) 1_555 1_555 yes
O(1) C(13) C(14) 106.1(7) 1_555 1_555 yes
Br(2) C(14) C(13) 108.3(6) 1_555 1_555 yes

loop_
_geom_bond_atom_site_label_1
_geom_bond_atom_site_label_2
_geom_bond_distance
_geom_bond_site_symmetry_2
_geom_bond_publ_flag
Br(1) C(12) 1.930(10) . yes
Br(2) C(14) 1.94(1) . yes
O(1) C(4) 1.34(1) . yes
O(1) C(13) 1.44(1) . yes
O(2) C(4) 1.225(9) . yes
O(5) C(3) 1.342(10) . yes
O(5) C(11) 1.433(9) . yes
O(6) C(3) 1.22(1) . yes
C(1) C(2) 1.36(1) . yes
C(1) C(8) 1.45(1) . yes
C(1) C(9) 1.46(1) . yes
C(2) C(3) 1.49(1) . yes
C(2) C(4) 1.51(1) . yes
C(8) C(9) 1.35(1) 2_756 yes
C(11) C(12) 1.51(1) . yes
C(13) C(14) 1.51(1) . yes

loop_
_geom_contact_atom_site_label_1
_geom_contact_atom_site_label_2
_geom_contact_distance
_geom_contact_site_symmetry_2
Br(1) Br(1) 3.267(3) 2_555
O(2) C(11) 3.05(1) 1_545
O(2) C(8) 3.28(1) 2_656
O(2) C(12) 3.33(1) 1_545
O(2) C(3) 3.36(1) 2_656
O(2) O(6) 3.529(9) 2_656
O(2) C(1) 3.57(1) 2_656
O(2) C(2) 3.58(1) 2_656
O(5) C(9) 3.56(1) 2_656
O(6) C(8) 3.351(9) 2_766
O(6) C(9) 3.488(9) 1_565
O(6) C(11) 3.51(1) 2_666
O(6) C(12) 3.55(1) 1_655
C(8) C(12) 3.52(1) 1_655

loop_
_geom_torsion_atom_site_label_1
_geom_torsion_atom_site_label_2
_geom_torsion_atom_site_label_3
_geom_torsion_atom_site_label_4
_geom_torsion
_geom_torsion_site_symmetry_1
_geom_torsion_site_symmetry_2
_geom_torsion_site_symmetry_3
_geom_torsion_site_symmetry_4
_geom_torsion_publ_flag
Br(1) C(12) C(11) O(5) -65.8(9) 1_555 1_555 1_555 1_555 yes
Br(2) C(14) C(13) O(1) 169.5(6) 1_555 1_555 1_555 1_555 yes
O(1) C(4) C(2) C(1) -110.9(9) 1_555 1_555 1_555 1_555 yes
O(1) C(4) C(2) C(3) 70.6(9) 1_555 1_555 1_555 1_555 yes
O(2) C(4) O(1) C(13) 0(1) 1_555 1_555 1_555 1_555 yes
O(2) C(4) C(2) C(1) 67(1) 1_555 1_555 1_555 1_555 yes
O(2) C(4) C(2) C(3) -111.0(9) 1_555 1_555 1_555 1_555 yes
O(5) C(3) C(2) C(1) -160.1(8) 1_555 1_555 1_555 1_555 yes
O(5) C(3) C(2) C(4) 18(1) 1_555 1_555 1_555 1_555 yes
O(6) C(3) O(5) C(11) 2(1) 1_555 1_555 1_555 1_555 yes
O(6) C(3) C(2) C(1) 25(1) 1_555 1_555 1_555 1_555 yes
O(6) C(3) C(2) C(4) -155.6(8) 1_555 1_555 1_555 1_555 yes
C(2) C(1) C(8) C(9) -174.9(8) 1_555 1_555 1_555 2_756 yes
C(2) C(1) C(9) C(8) 175.1(8) 1_555 1_555 1_555 2_756 yes
C(2) C(3) O(5) C(11) -171.9(8) 1_555 1_555 1_555 1_555 yes
C(2) C(4) O(1) C(13) 179.1(7) 1_555 1_555 1_555 1_555 yes
C(3) O(5) C(11) C(12) 174.4(7) 1_555 1_555 1_555 1_555 yes
C(3) C(2) C(1) C(8) 1(1) 1_555 1_555 1_555 1_555 yes
C(3) C(2) C(1) C(9) -174.0(8) 1_555 1_555 1_555 1_555 yes
C(4) O(1) C(13) C(14) -168.5(7) 1_555 1_555 1_555 1_555 yes
C(4) C(2) C(1) C(8) -177.1(7) 1_555 1_555 1_555 1_555 yes
C(4) C(2) C(1) C(9) 7(1) 1_555 1_555 1_555 1_555 yes
